data_7239159
loop_
_publ_author_name
'Ma, Yun-Sheng'
'Yin, Wen-Yu'
'Cai, Wang-Shui'
'Zhu, Ping-Zhou'
'Tang, Xiao-Yan'
'Yuan, Rong-Xin'
'Roy, Soumyajit'

_publ_section_title
;
 Eight novel metal diphosphonates based on
 2-(4-pyridinyl)-1-hydroxyl-1,1-ethylidenediphosphonate: syntheses,
 structures, and magnetic properties
;
_journal_issue 40
_journal_name_full 'RSC Advances'
_journal_page_first 18430
_journal_paper_doi 10.1039/c3ra43137a
_journal_volume 3
_journal_year 2013
_chemical_formula_moiety 'C14 H20 Cu N2 O14 P4'
_chemical_formula_sum 'C14 H20 Cu N2 O14 P4'
_chemical_formula_weight 627.74
_space_group_IT_number 14
_space_group_name_Hall '-P 2ybc'
_space_group_name_H-M_alt 'P 1 21/c 1'
_symmetry_cell_setting monoclinic
_symmetry_space_group_name_Hall '-P 2ybc'
_symmetry_space_group_name_H-M 'P 1 21/c 1'
_atom_sites_solution_hydrogens geom
_atom_sites_solution_primary direct
_atom_sites_solution_secondary difmap
_audit_creation_method SHELXL-97
_cell_angle_alpha 90.00
_cell_angle_beta 95.96(3)
_cell_angle_gamma 90.00
_cell_formula_units_Z 2
_cell_length_a 7.7416(15)
_cell_length_b 9.2139(18)
_cell_length_c 15.336(3)
_cell_measurement_temperature 293(2)
_cell_volume 1088.0(4)
_computing_cell_refinement CrystalClear
_computing_data_collection 'CrystalClear (Rigaku, 2005)'
_computing_data_reduction CrystalClear
_computing_molecular_graphics 'Bruker SHELXTL/PC (Sheldrick, 1999)'
_computing_publication_material 'Bruker SHELXTL/PC and PLATON (Spek, 2003)'
_computing_structure_refinement 'SHELXL-97 (Sheldrick, 2008)'
_computing_structure_solution 'SHELXS-97 (Sheldrick, 2008)'
_diffrn_ambient_temperature 293(2)
_diffrn_measured_fraction_theta_full 0.999
_diffrn_measured_fraction_theta_max 0.999
_diffrn_radiation_monochromator graphite
_diffrn_radiation_source 'fine-focus sealed tube'
_diffrn_radiation_type MoK\a
_diffrn_radiation_wavelength 0.71073
_diffrn_reflns_av_R_equivalents 0.0581
_diffrn_reflns_av_sigmaI/netI 0.0445
_diffrn_reflns_limit_h_max 9
_diffrn_reflns_limit_h_min -9
_diffrn_reflns_limit_k_max 11
_diffrn_reflns_limit_k_min -11
_diffrn_reflns_limit_l_max 18
_diffrn_reflns_limit_l_min -18
_diffrn_reflns_number 9815
_diffrn_reflns_theta_full 26.00
_diffrn_reflns_theta_max 26.00
_diffrn_reflns_theta_min 3.45
_exptl_absorpt_coefficient_mu 1.376
_exptl_absorpt_correction_T_max 0.8522
_exptl_absorpt_correction_T_min 0.7703
_exptl_absorpt_correction_type multi-scan
_exptl_absorpt_process_details 'CrystalClear (Rigaku, 2005)'
_exptl_crystal_density_diffrn 1.916
_exptl_crystal_density_method 'not measured'
_exptl_crystal_F_000 638
_exptl_crystal_size_max 0.20
_exptl_crystal_size_mid 0.15
_exptl_crystal_size_min 0.12
_refine_diff_density_max 0.588
_refine_diff_density_min -0.460
_refine_diff_density_rms 0.083
_refine_ls_extinction_method none
_refine_ls_goodness_of_fit_ref 1.042
_refine_ls_hydrogen_treatment mixed
_refine_ls_matrix_type full
_refine_ls_number_parameters 172
_refine_ls_number_reflns 2139
_refine_ls_number_restraints 4
_refine_ls_restrained_S_all 1.042
_refine_ls_R_factor_all 0.0609
_refine_ls_R_factor_gt 0.0451
_refine_ls_shift/su_max 0.000
_refine_ls_shift/su_mean 0.000
_refine_ls_structure_factor_coef Fsqd
_refine_ls_weighting_details 'calc w=1/[\s^2^(Fo^2^)+(0.0444P)^2^+1.5426P] where P=(Fo^2^+2Fc^2^)/3'
_refine_ls_weighting_scheme calc
_refine_ls_wR_factor_gt 0.0936
_refine_ls_wR_factor_ref 0.0990
_reflns_number_gt 1772
_reflns_number_total 2139
_reflns_threshold_expression >2sigma(I)
_cod_data_source_file c3ra43137a.txt
_cod_data_source_block cu-1
_cod_original_sg_symbol_H-M 'P 21/c'
_cod_database_code 7239159

loop_
_symmetry_equiv_pos_as_xyz
'x, y, z'
'-x, y+1/2, -z+1/2'
'-x, -y, -z'
'x, -y-1/2, z-1/2'

loop_
_atom_site_label
_atom_site_type_symbol
_atom_site_fract_x
_atom_site_fract_y
_atom_site_fract_z
_atom_site_U_iso_or_equiv
_atom_site_adp_type
_atom_site_occupancy
_atom_site_symmetry_multiplicity
_atom_site_calc_flag
_atom_site_refinement_flags
Cu1 Cu 0.5000 0.5000 0.0000 0.02101(19) Uani 1 2 d S
P1 P 0.34767(11) 0.79420(10) 0.07787(6) 0.0175(2) Uani 1 1 d .
P2 P 0.73015(11) 0.74809(10) 0.07185(6) 0.0175(2) Uani 1 1 d .
O1 O 0.3402(3) 0.6463(3) 0.03415(18) 0.0313(7) Uani 1 1 d .
O2 O 0.3041(3) 0.9139(3) 0.01307(17) 0.0291(6) Uani 1 1 d .
O3 O 0.2274(3) 0.7951(3) 0.15333(17) 0.0268(6) Uani 1 1 d D
H3A H 0.122(3) 0.799(5) 0.140(3) 0.040 Uiso 1 1 d D
O4 O 0.6968(3) 0.5857(3) 0.06742(17) 0.0262(6) Uani 1 1 d .
O5 O 0.6839(4) 0.8080(3) -0.02332(17) 0.0292(6) Uani 1 1 d D
H5A H 0.697(6) 0.897(2) -0.026(3) 0.044 Uiso 1 1 d D
O6 O 0.9055(3) 0.7919(3) 0.11102(18) 0.0298(7) Uani 1 1 d .
O7 O 0.5892(3) 0.9810(3) 0.14827(16) 0.0224(6) Uani 1 1 d D
H7 H 0.591(6) 1.022(4) 0.1010(17) 0.034 Uiso 1 1 d D
N1 N 1.0545(5) 0.7984(6) 0.3879(2) 0.0496(12) Uani 1 1 d D
H1A H 1.155(4) 0.800(6) 0.417(3) 0.074 Uiso 1 1 d D
C1 C 0.7509(5) 0.7737(4) 0.2824(2) 0.0193(8) Uani 1 1 d .
C2 C 0.8079(5) 0.9061(5) 0.3174(2) 0.0316(9) Uani 1 1 d .
H2 H 0.7416 0.9890 0.3047 0.038 Uiso 1 1 calc R
C3 C 0.9594(6) 0.9160(6) 0.3700(3) 0.0451(12) Uani 1 1 d .
H3 H 0.9963 1.0052 0.3934 0.054 Uiso 1 1 calc R
C4 C 1.0091(6) 0.6685(6) 0.3555(3) 0.0486(13) Uani 1 1 d .
H4 H 1.0800 0.5884 0.3690 0.058 Uiso 1 1 calc R
C5 C 0.8559(5) 0.6535(5) 0.3017(2) 0.0314(9) Uani 1 1 d .
H5 H 0.8231 0.5631 0.2786 0.038 Uiso 1 1 calc R
C6 C 0.5774(5) 0.7593(4) 0.2292(2) 0.0221(8) Uani 1 1 d .
H6A H 0.4902 0.8043 0.2614 0.027 Uiso 1 1 calc R
H6B H 0.5491 0.6570 0.2234 0.027 Uiso 1 1 calc R
C7 C 0.5651(4) 0.8270(4) 0.1366(2) 0.0157(7) Uani 1 1 d .

loop_
_atom_site_aniso_label
_atom_site_aniso_U_11
_atom_site_aniso_U_22
_atom_site_aniso_U_33
_atom_site_aniso_U_23
_atom_site_aniso_U_13
_atom_site_aniso_U_12
Cu1 0.0170(3) 0.0181(3) 0.0267(4) -0.0027(3) -0.0033(2) 0.0014(2)
P1 0.0101(4) 0.0225(5) 0.0189(5) -0.0024(4) -0.0028(3) 0.0007(3)
P2 0.0112(4) 0.0207(5) 0.0203(5) -0.0030(4) -0.0009(3) 0.0012(3)
O1 0.0184(14) 0.0283(16) 0.0451(17) -0.0150(13) -0.0058(12) 0.0006(11)
O2 0.0227(14) 0.0345(17) 0.0284(14) 0.0070(12) -0.0061(11) 0.0009(12)
O3 0.0089(12) 0.0443(18) 0.0269(14) -0.0012(13) 0.0008(10) 0.0009(11)
O4 0.0196(14) 0.0211(15) 0.0361(15) -0.0054(12) -0.0055(11) 0.0043(10)
O5 0.0334(16) 0.0342(16) 0.0205(14) 0.0015(13) 0.0056(11) 0.0034(13)
O6 0.0130(13) 0.0406(17) 0.0353(15) -0.0063(13) 0.0000(11) -0.0039(11)
O7 0.0253(14) 0.0185(14) 0.0224(13) -0.0010(11) -0.0026(11) -0.0009(11)
N1 0.023(2) 0.093(4) 0.030(2) 0.008(2) -0.0099(16) -0.010(2)
C1 0.0177(18) 0.028(2) 0.0119(16) 0.0040(15) -0.0010(13) 0.0025(15)
C2 0.037(2) 0.034(2) 0.022(2) 0.0020(18) -0.0045(17) -0.0044(19)
C3 0.044(3) 0.056(3) 0.032(2) 0.001(2) -0.010(2) -0.022(2)
C4 0.033(3) 0.077(4) 0.035(3) 0.019(3) 0.002(2) 0.026(3)
C5 0.034(2) 0.034(2) 0.025(2) 0.0043(18) -0.0020(17) 0.0089(18)
C6 0.0172(19) 0.028(2) 0.0206(18) 0.0017(16) -0.0025(14) -0.0027(15)
C7 0.0157(17) 0.0162(18) 0.0143(16) -0.0017(14) -0.0031(13) -0.0003(13)

loop_
_atom_type_symbol
_atom_type_description
_atom_type_scat_dispersion_real
_atom_type_scat_dispersion_imag
_atom_type_scat_source
C C 0.0033 0.0016 'International Tables Vol C Tables 4.2.6.8 and 6.1.1.4'
H H 0.0000 0.0000 'International Tables Vol C Tables 4.2.6.8 and 6.1.1.4'
N N 0.0061 0.0033 'International Tables Vol C Tables 4.2.6.8 and 6.1.1.4'
O O 0.0106 0.0060 'International Tables Vol C Tables 4.2.6.8 and 6.1.1.4'
P P 0.1023 0.0942 'International Tables Vol C Tables 4.2.6.8 and 6.1.1.4'
Cu Cu 0.3201 1.2651 'International Tables Vol C Tables 4.2.6.8 and 6.1.1.4'

loop_
_geom_angle_atom_site_label_1
_geom_angle_atom_site_label_2
_geom_angle_atom_site_label_3
_geom_angle
_geom_angle_site_symmetry_1
_geom_angle_site_symmetry_3
O4 Cu1 O4 180.00(14) . 3_665
O4 Cu1 O1 86.47(10) . 3_665
O4 Cu1 O1 93.53(10) 3_665 3_665
O4 Cu1 O1 93.53(10) . .
O4 Cu1 O1 86.47(10) 3_665 .
O1 Cu1 O1 180.00(19) 3_665 .
O2 P1 O1 111.86(16) . .
O2 P1 O3 112.20(15) . .
O1 P1 O3 109.54(16) . .
O2 P1 C7 109.45(15) . .
O1 P1 C7 110.67(15) . .
O3 P1 C7 102.77(15) . .
O6 P2 O4 115.53(15) . .
O6 P2 O5 113.12(16) . .
O4 P2 O5 106.50(15) . .
O6 P2 C7 109.27(15) . .
O4 P2 C7 106.74(15) . .
O5 P2 C7 104.97(15) . .
P1 O1 Cu1 138.41(16) . .
P1 O3 H3A 118(3) . .
P2 O4 Cu1 123.44(15) . .
P2 O5 H5A 112(3) . .
C7 O7 H7 111(3) . .
C3 N1 C4 122.7(4) . .
C3 N1 H1A 124(4) . .
C4 N1 H1A 113(4) . .
C2 C1 C5 117.6(4) . .
C2 C1 C6 121.3(3) . .
C5 C1 C6 121.1(3) . .
C3 C2 C1 120.7(4) . .
C3 C2 H2 119.6 . .
C1 C2 H2 119.6 . .
N1 C3 C2 119.8(4) . .
N1 C3 H3 120.1 . .
C2 C3 H3 120.1 . .
N1 C4 C5 119.4(4) . .
N1 C4 H4 120.3 . .
C5 C4 H4 120.3 . .
C4 C5 C1 119.7(4) . .
C4 C5 H5 120.1 . .
C1 C5 H5 120.1 . .
C1 C6 C7 115.4(3) . .
C1 C6 H6A 108.4 . .
C7 C6 H6A 108.4 . .
C1 C6 H6B 108.4 . .
C7 C6 H6B 108.4 . .
H6A C6 H6B 107.5 . .
O7 C7 C6 106.8(3) . .
O7 C7 P2 111.5(2) . .
C6 C7 P2 110.8(2) . .
O7 C7 P1 108.7(2) . .
C6 C7 P1 110.3(2) . .
P2 C7 P1 108.61(17) . .

loop_
_geom_bond_atom_site_label_1
_geom_bond_atom_site_label_2
_geom_bond_distance
_geom_bond_site_symmetry_2
Cu1 O4 1.920(2) .
Cu1 O4 1.920(2) 3_665
Cu1 O1 1.938(3) 3_665
Cu1 O1 1.938(3) .
P1 O2 1.500(3) .
P1 O1 1.517(3) .
P1 O3 1.559(3) .
P1 C7 1.850(3) .
P2 O6 1.482(3) .
P2 O4 1.519(3) .
P2 O5 1.567(3) .
P2 C7 1.847(3) .
O3 H3A 0.822(19) .
O5 H5A 0.831(19) .
O7 C7 1.440(4) .
O7 H7 0.821(19) .
N1 C3 1.322(7) .
N1 C4 1.329(7) .
N1 H1A 0.85(2) .
C1 C2 1.386(5) .
C1 C5 1.388(5) .
C1 C6 1.503(5) .
C2 C3 1.356(6) .
C2 H2 0.9300 .
C3 H3 0.9300 .
C4 C5 1.379(6) .
C4 H4 0.9300 .
C5 H5 0.9300 .
C6 C7 1.545(5) .
C6 H6A 0.9700 .
C6 H6B 0.9700 .

loop_
_geom_hbond_atom_site_label_D
_geom_hbond_atom_site_label_H
_geom_hbond_atom_site_label_A
_geom_hbond_distance_DH
_geom_hbond_distance_HA
_geom_hbond_distance_DA
_geom_hbond_angle_DHA
_geom_hbond_site_symmetry_A
O3 H3A O6 0.822(19) 1.69(2) 2.510(3) 175(5) 1_455
O5 H5A O2 0.831(19) 1.75(2) 2.568(4) 168(5) 3_675
O7 H7 O2 0.821(19) 2.09(2) 2.857(4) 156(4) 3_675
N1 H1A O1 0.85(2) 2.24(3) 3.025(5) 153(5) 4_676
